data_7100705
loop_
_publ_author_name
'Debashis Ray'
'Guillem Aromi'
'Manindranath Bera'
'Wing-tak Wong'

_publ_section_title
;
Structure and Properties of a New Double-Stranded
[CuII2]2 Cluster Helicate
;
_journal_name_full 'Chemical Communications'
_journal_paper_doi 10.1039/b514126e
_journal_year 2006
_chemical_formula_moiety 'C28 H52 Cu4 N12 O4, 4(Cl O4), 2 (H2 O)'
_chemical_formula_sum 'C28 H56 Cl4 Cu4 N12 O22'
_chemical_formula_weight 1308.81
_space_group_IT_number 15
_symmetry_cell_setting monoclinic
_symmetry_space_group_name_Hall '-C 2yc'
_symmetry_space_group_name_H-M 'C 1 2/c 1'
_cell_angle_alpha 90
_cell_angle_beta 100.96(1)
_cell_angle_gamma 90
_cell_formula_units_Z 4
_cell_length_a 22.032(4)
_cell_length_b 13.538(2)
_cell_length_c 16.990(3)
_cell_measurement_temperature 298(1)
_cell_volume 4975.2(15)
_exptl_crystal_density_diffrn 1.747
_cod_original_sg_symbol_H-M 'C 2/c'
_cod_original_formula_sum 'C28 H56 Cl4 Cu4 N12 O22 '
_cod_database_code 7100705

loop_
_symmetry_equiv_pos_as_xyz
x,y,z
-x,-y,-z
x+1/2,y+1/2,z
-x+1/2,-y+1/2,-z
-x,y,-z+1/2
x,-y,z+1/2
-x+1/2,y+1/2,-z+1/2
x+1/2,-y+1/2,z+1/2

loop_
_atom_site_label
_atom_site_type_symbol
_atom_site_fract_x
_atom_site_fract_y
_atom_site_fract_z
_atom_site_U_iso_or_equiv
_atom_site_adp_type
_atom_site_occupancy
_atom_site_symmetry_multiplicity
_atom_site_calc_flag
_atom_site_refinement_flags
_atom_site_disorder_assembly
_atom_site_disorder_group
Cu(1) Cu 0.02686(2) 0.19921(4) 0.16645(3) 0.0427(1) Uani 1.00 1 d . . .
Cu(2) Cu -0.04904(2) 0.43539(4) 0.16474(3) 0.04196(13) Uani 1.00 1 d . . .
Cl(1) Cl 0.07014(7) 0.71571(10) 0.03566(8) 0.0699(4) Uani 1.00 1 d . . .
Cl(2) Cl 0.34056(6) 0.41468(10) 0.10305(9) 0.0711(4) Uani 1.00 1 d . . .
O(1) O 0.03858(12) 0.4211(2) 0.1866(2) 0.0438(8) Uani 1.00 1 d . . .
O(2) O -0.05512(12) 0.2154(2) 0.1883(2) 0.0428(8) Uani 1.00 1 d . . .
O(3) O 0.0488(2) 0.6218(3) 0.0066(3) 0.108(2) Uani 1.00 1 d . . .
O(4) O 0.1332(2) 0.7231(5) 0.0338(3) 0.139(2) Uani 1.00 1 d . . .
O(5) O 0.0381(3) 0.7884(3) -0.0146(2) 0.119(2) Uani 1.00 1 d . . .
O(6) O 0.0609(2) 0.7292(4) 0.1154(2) 0.111(2) Uani 1.00 1 d . . .
O(7) O 0.3247(3) 0.4506(5) 0.1748(4) 0.150(3) Uani 1.00 1 d . . .
O(8) O 0.2888(3) 0.4166(6) 0.0460(3) 0.176(3) Uani 1.00 1 d . . .
O(9) O 0.3575(4) 0.3249(5) 0.1194(6) 0.248(5) Uani 1.00 1 d . . .
O(10) O 0.3847(2) 0.4733(5) 0.0796(3) 0.164(3) Uani 1.00 1 d . . .
O(11) O 0.3168(3) 0.2589(10) 0.2786(5) 0.294(5) Uani 1.00 1 d . . .
N(1) N 0.0624(1) 0.3362(2) 0.1645(2) 0.0398(9) Uani 1.00 1 d . . .
N(2) N 0.1070(2) 0.1703(3) 0.1396(2) 0.0517(11) Uani 1.00 1 d . . .
N(3) N 0.0135(2) 0.0508(3) 0.1535(2) 0.0534(11) Uani 1.00 1 d . . .
N(4) N -0.0847(1) 0.2999(2) 0.1629(2) 0.0400(9) Uani 1.00 1 d . . .
N(5) N -0.1359(2) 0.4659(3) 0.1279(2) 0.0501(10) Uani 1.00 1 d . . .
N(6) N -0.0367(2) 0.5824(3) 0.1514(2) 0.0486(11) Uani 1.00 1 d . . .
C(1) C 0.1546(2) 0.4335(4) 0.1559(3) 0.069(2) Uani 1.00 1 d . . .
C(2) C 0.1184(2) 0.3401(3) 0.1518(3) 0.0484(12) Uani 1.00 1 d . . .
C(3) C 0.1430(2) 0.2421(4) 0.1344(3) 0.055(1) Uani 1.00 1 d . . .
C(4) C 0.2057(3) 0.2344(5) 0.1143(4) 0.097(2) Uani 1.00 1 d . . .
C(5) C 0.1177(2) 0.0659(4) 0.1235(3) 0.062(2) Uani 1.00 1 d . . .
C(6) C 0.0541(2) 0.0225(4) 0.0962(3) 0.064(2) Uani 1.00 1 d . . .
C(7) C 0.0256(3) -0.0118(4) 0.2261(4) 0.071(2) Uani 1.00 1 d . . .
C(8) C -0.1801(2) 0.2036(4) 0.1444(3) 0.068(2) Uani 1.00 1 d . . .
C(9) C -0.1441(2) 0.2958(3) 0.1432(3) 0.0461(11) Uani 1.00 1 d . . .
C(10) C -0.1725(2) 0.3932(4) 0.1177(3) 0.0550(13) Uani 1.00 1 d . . .
C(11) C -0.2401(2) 0.3992(5) 0.0835(4) 0.108(2) Uani 1.00 1 d . . .
C(12) C -0.1484(2) 0.5689(3) 0.1046(3) 0.063(1) Uani 1.00 1 d . . .
C(13) C -0.0893(2) 0.6102(3) 0.0857(3) 0.060(1) Uani 1.00 1 d . . .
C(14) C -0.0319(2) 0.6465(4) 0.2228(3) 0.058(2) Uani 1.00 1 d . . .
H(1) H 0.1732(2) 0.4386(4) 0.1100(3) 0.083(2) Uiso 1.00 1 c . . .
H(2) H 0.1278(2) 0.4882(4) 0.1574(3) 0.083(2) Uiso 1.00 1 c . . .
H(3) H 0.1859(2) 0.4334(4) 0.2029(3) 0.083(2) Uiso 1.00 1 c . . .
H(4) H 0.2207(3) 0.2987(5) 0.1062(4) 0.116(3) Uiso 1.00 1 c . . .
H(5) H 0.2034(3) 0.1966(5) 0.0667(4) 0.116(3) Uiso 1.00 1 c . . .
H(6) H 0.2329(3) 0.2030(5) 0.1570(4) 0.116(3) Uiso 1.00 1 c . . .
H(7) H 0.1415(2) 0.0597(4) 0.0827(3) 0.075(2) Uiso 1.00 1 c . . .
H(8) H 0.1384(2) 0.0338(4) 0.1708(3) 0.075(2) Uiso 1.00 1 c . . .
H(9) H 0.0369(2) 0.0470(4) 0.0443(3) 0.077(2) Uiso 1.00 1 c . . .
H(10) H 0.0571(2) -0.0474(4) 0.0942(3) 0.077(2) Uiso 1.00 1 c . . .
H(11) H -0.023(2) 0.043(3) 0.127(3) 0.051(13) Uiso 1.00 1 c . . .
H(12) H 0.065(3) 0.002(4) 0.254(3) 0.08(2) Uiso 1.00 1 c . . .
H(13) H 0.035(3) -0.075(4) 0.212(3) 0.09(2) Uiso 1.00 1 c . . .
H(14) H -0.1554(2) 0.1556(4) 0.1764(3) 0.082(2) Uiso 1.00 1 c . . .
H(15) H -0.1922(2) 0.1792(4) 0.0912(3) 0.082(2) Uiso 1.00 1 c . . .
H(16) H -0.2159(2) 0.2167(4) 0.1662(3) 0.082(2) Uiso 1.00 1 c . . .
H(17) H -0.2581(2) 0.3355(5) 0.0843(4) 0.130(3) Uiso 1.00 1 c . . .
H(18) H -0.2592(2) 0.4435(5) 0.1146(4) 0.130(3) Uiso 1.00 1 c . . .
H(19) H -0.2458(2) 0.4223(5) 0.0298(4) 0.130(3) Uiso 1.00 1 c . . .
H(20) H -0.1601(2) 0.6048(3) 0.1474(3) 0.075(2) Uiso 1.00 1 c . . .
H(21) H -0.1806(2) 0.5726(3) 0.0587(3) 0.075(2) Uiso 1.00 1 c . . .
H(22) H -0.0921(2) 0.6801(3) 0.0817(3) 0.072(2) Uiso 1.00 1 c . . .
H(23) H -0.0825(2) 0.5837(3) 0.0363(3) 0.072(2) Uiso 1.00 1 c . . .
H(24) H -0.010(2) 0.585(3) 0.135(3) 0.04(2) Uiso 1.00 1 c . . .
H(25) H -0.041(2) 0.708(4) 0.204(3) 0.07(2) Uiso 1.00 1 c . . .
H(26) H -0.065(2) 0.624(4) 0.248(3) 0.08(2) Uiso 1.00 1 c . . .

loop_
_atom_site_aniso_label
_atom_site_aniso_U_11
_atom_site_aniso_U_22
_atom_site_aniso_U_33
_atom_site_aniso_U_12
_atom_site_aniso_U_13
_atom_site_aniso_U_23
Cu(1) 0.0397(3) 0.0374(3) 0.0518(3) 0.0040(2) 0.0106(2) -0.0020(2)
Cu(2) 0.0372(3) 0.0366(3) 0.0501(3) 0.0038(2) 0.0031(2) 0.0009(2)
Cl(1) 0.0850(9) 0.0710(9) 0.0547(7) -0.0133(7) 0.0162(6) 0.0063(6)
Cl(2) 0.0619(7) 0.0640(8) 0.0817(9) -0.0078(6) -0.0010(7) -0.0033(7)
O(1) 0.039(1) 0.036(1) 0.056(2) 0.0009(12) 0.0081(13) -0.0002(12)
O(2) 0.039(1) 0.037(2) 0.051(2) 0.0031(12) 0.0063(12) 0.0013(12)
O(3) 0.142(4) 0.064(3) 0.125(4) -0.014(3) 0.040(3) -0.001(3)
O(4) 0.083(3) 0.230(7) 0.105(4) -0.048(4) 0.020(3) -0.030(4)
O(5) 0.207(6) 0.080(3) 0.066(3) 0.039(3) 0.013(3) 0.005(2)
O(6) 0.139(4) 0.143(4) 0.056(2) -0.033(3) 0.030(2) 0.004(3)
O(7) 0.149(5) 0.174(6) 0.144(5) -0.056(4) 0.068(4) -0.046(4)
O(8) 0.107(4) 0.286(9) 0.114(4) -0.071(5) -0.032(3) 0.062(5)
O(9) 0.266(9) 0.121(5) 0.374(13) 0.120(6) 0.105(9) 0.056(6)
O(10) 0.117(4) 0.263(8) 0.125(4) -0.116(5) 0.052(3) -0.060(5)
O(11) 0.112(5) 0.59(2) 0.165(7) -0.041(8) -0.002(5) 0.133(9)
N(1) 0.037(2) 0.041(2) 0.041(2) 0.002(1) 0.006(1) -0.000(1)
N(2) 0.050(2) 0.052(2) 0.055(2) 0.011(2) 0.014(2) -0.004(2)
N(3) 0.050(2) 0.044(2) 0.063(3) 0.005(2) 0.002(2) -0.006(2)
N(4) 0.039(2) 0.040(2) 0.040(2) 0.003(1) 0.005(1) -0.003(1)
N(5) 0.044(2) 0.048(2) 0.054(2) 0.012(2) -0.001(2) -0.002(2)
N(6) 0.052(2) 0.040(2) 0.053(2) 0.007(2) 0.008(2) 0.004(2)
C(1) 0.052(3) 0.074(3) 0.088(4) -0.014(3) 0.027(3) -0.003(3)
C(2) 0.042(2) 0.052(3) 0.054(3) 0.001(2) 0.014(2) -0.000(2)
C(3) 0.043(2) 0.065(3) 0.058(3) 0.005(2) 0.015(2) -0.004(2)
C(4) 0.058(3) 0.093(5) 0.151(6) 0.002(3) 0.048(4) -0.030(4)
C(5) 0.062(3) 0.055(3) 0.074(3) 0.015(2) 0.023(3) -0.006(3)
C(6) 0.080(3) 0.050(3) 0.064(3) 0.008(3) 0.015(3) -0.014(2)
C(7) 0.082(4) 0.044(3) 0.090(4) 0.011(3) 0.027(3) 0.007(3)
C(8) 0.046(3) 0.060(3) 0.094(4) -0.009(2) 0.001(3) -0.006(3)
C(9) 0.036(2) 0.048(2) 0.051(3) 0.001(2) 0.000(2) -0.006(2)
C(10) 0.041(2) 0.059(3) 0.061(3) 0.007(2) -0.002(2) -0.007(2)
C(11) 0.050(3) 0.081(4) 0.173(7) 0.008(3) -0.029(4) 0.007(4)
C(12) 0.058(3) 0.051(3) 0.070(3) 0.018(2) -0.011(2) 0.000(2)
C(13) 0.075(3) 0.049(3) 0.051(3) 0.011(2) -0.002(2) 0.007(2)
C(14) 0.063(3) 0.045(3) 0.061(3) 0.008(2) 0.002(2) -0.004(2)

loop_
_geom_bond_atom_site_label_1
_geom_bond_atom_site_label_2
_geom_bond_distance
_geom_bond_publ_flag
_geom_bond_site_symmetry_1
_geom_bond_site_symmetry_2
Cu(1) O(2) 1.924(3) yes . .
Cu(1) N(1) 2.015(3) yes . .
Cu(1) N(2) 1.944(4) yes . .
Cu(1) N(3) 2.036(4) yes . .
Cu(2) O(1) 1.905(3) yes . .
Cu(2) N(4) 1.994(3) yes . .
Cu(2) N(5) 1.942(3) yes . .
Cu(2) N(6) 2.026(4) yes . .
Cl(1) O(3) 1.412(4) yes . .
Cl(1) O(4) 1.400(5) yes . .
Cl(1) O(5) 1.403(5) yes . .
Cl(1) O(6) 1.420(4) yes . .
Cl(2) O(7) 1.416(6) yes . .
Cl(2) O(8) 1.349(5) yes . .
Cl(2) O(9) 1.287(7) yes . .
Cl(2) O(10) 1.371(6) yes . .
O(1) N(1) 1.347(4) yes . .
O(2) N(4) 1.346(4) yes . .
N(1) C(2) 1.294(5) yes . .
N(2) C(3) 1.270(6) yes . .
N(2) C(5) 1.468(6) yes . .
N(3) C(6) 1.492(7) yes . .
N(3) C(7) 1.479(7) yes . .
N(3) H(11) 0.84(4) no . .
N(4) C(9) 1.288(5) yes . .
N(5) C(10) 1.263(6) yes . .
N(5) C(12) 1.461(6) yes . .
N(6) C(13) 1.496(6) yes . .
N(6) C(14) 1.479(7) yes . .
N(6) H(24) 0.71(5) no . .
C(1) C(2) 1.490(7) yes . .
C(1) H(1) 0.950(8) no . .
C(1) H(2) 0.950(7) no . .
C(1) H(3) 0.950(7) no . .
C(2) C(3) 1.483(7) yes . .
C(3) C(4) 1.487(8) yes . .
C(4) H(4) 0.950(9) no . .
C(4) H(5) 0.95(1) no . .
C(4) H(6) 0.950(9) no . .
C(5) C(6) 1.508(7) yes . .
C(5) H(7) 0.950(8) no . .
C(5) H(8) 0.950(7) no . .
C(6) H(9) 0.950(7) no . .
C(6) H(10) 0.950(7) no . .
C(7) H(12) 0.93(5) no . .
C(7) H(13) 0.92(6) no . .
C(8) C(9) 1.482(6) yes . .
C(8) H(14) 0.950(7) no . .
C(8) H(15) 0.950(8) no . .
C(8) H(16) 0.950(7) no . .
C(9) C(10) 1.489(6) yes . .
C(10) C(11) 1.493(6) yes . .
C(11) H(17) 0.950(9) no . .
C(11) H(18) 0.95(1) no . .
C(11) H(19) 0.95(1) no . .
C(12) C(13) 1.508(7) yes . .
C(12) H(20) 0.950(7) no . .
C(12) H(21) 0.950(6) no . .
C(13) H(22) 0.950(7) no . .
C(13) H(23) 0.950(7) no . .
C(14) H(25) 0.90(5) no . .
C(14) H(26) 0.96(6) no . .
